data_7245340
loop_
_publ_author_name
'Krajewska, Joanna'
'Nowicki, Krzysztof'
'Durka, Krzysztof'
'Marek-Urban, Paulina H.'
'Wi\'nska, Patrycja'
'St\;epniewski, Tomasz'
'Wo\'zniak, Krzysztof'
'Laudy, Agnieszka E.'
'Luli\'nski, Sergiusz'

_publ_section_title
;
 Oxazoline scaffold in synthesis of benzosiloxaboroles and related
 ring-expanded heterocycles: diverse reactivity, structural peculiarities
 and antimicrobial activity
;
_journal_issue 36
_journal_name_full 'RSC Advances'
_journal_page_first 23099
_journal_page_last 23117
_journal_paper_doi 10.1039/D2RA03910A
_journal_volume 12
_journal_year 2022
_chemical_formula_moiety 'C14 H18 B F4 N O6 S Si'
_chemical_formula_sum 'C14 H18 B F4 N O6 S Si'
_chemical_formula_weight 443.25
_chemical_melting_point 479
_chemical_name_systematic
;
4-(4,4-Dimethyl-2-oxazolin-2-yl)-7-fluoro-1,1-dimethyl-3-hydroxybenzo[1,2,3]siloxaborole trifluoromethanesulfonate
;
_space_group_crystal_system triclinic
_space_group_IT_number 2
_space_group_name_Hall '-P 1'
_space_group_name_H-M_alt 'P -1'
_atom_sites_solution_hydrogens geom
_audit_creation_method SHELXL-2013
_audit_update_record
;
2022-04-13 deposited with the CCDC.	2022-08-08 downloaded from the CCDC.
;
_cell_angle_alpha 76.873(7)
_cell_angle_beta 86.633(7)
_cell_angle_gamma 82.552(7)
_cell_formula_units_Z 2
_cell_length_a 8.8063(8)
_cell_length_b 9.3428(7)
_cell_length_c 12.2512(11)
_cell_measurement_reflns_used 3489
_cell_measurement_temperature 100(2)
_cell_measurement_theta_max 29.3150
_cell_measurement_theta_min 2.3510
_cell_volume 972.90(15)
_computing_cell_refinement 'CrysAlisPro 1.171.40.84a (Rigaku OD, 2020)'
_computing_data_collection 'CrysAlisPro 1.171.40.84a (Rigaku OD, 2020)'
_computing_data_reduction 'CrysAlisPro 1.171.40.84a (Rigaku OD, 2020)'
_computing_structure_refinement 'SHELXL-2013 (Sheldrick, 2013)'
_diffrn_ambient_environment N~2~
_diffrn_ambient_temperature 100.01(10)
_diffrn_detector 'CCD plate'
_diffrn_detector_area_resol_mean 5.2195
_diffrn_detector_type Atlas
_diffrn_measured_fraction_theta_full 0.999
_diffrn_measured_fraction_theta_max 0.880
_diffrn_measurement_device 'four-circle diffractometer'
_diffrn_measurement_device_type 'SuperNova, Dual, Cu at home/near, Atlas'
_diffrn_radiation_monochromator mirror
_diffrn_radiation_probe x-ray
_diffrn_radiation_type 'Mo K\a'
_diffrn_radiation_wavelength 0.71073
_diffrn_reflns_av_R_equivalents 0.0240
_diffrn_reflns_av_unetI/netI 0.0556
_diffrn_reflns_Laue_measured_fraction_full 0.999
_diffrn_reflns_Laue_measured_fraction_max 0.880
_diffrn_reflns_limit_h_max 11
_diffrn_reflns_limit_h_min -10
_diffrn_reflns_limit_k_max 12
_diffrn_reflns_limit_k_min -12
_diffrn_reflns_limit_l_max 11
_diffrn_reflns_limit_l_min -16
_diffrn_reflns_number 7537
_diffrn_reflns_point_group_measured_fraction_full 0.999
_diffrn_reflns_point_group_measured_fraction_max 0.880
_diffrn_reflns_theta_full 25.242
_diffrn_reflns_theta_max 29.697
_diffrn_reflns_theta_min 2.255
_diffrn_source 'micro-focus sealed X-ray tube'
_diffrn_source_type 'SuperNova (Mo) X-ray Source'
_exptl_absorpt_coefficient_mu 0.296
_exptl_absorpt_correction_T_max 1.000
_exptl_absorpt_correction_T_min 0.755
_exptl_absorpt_correction_type gaussian
_exptl_absorpt_process_details
;
CrysAlisPro 1.171.40.84a (Rigaku Oxford Diffraction, 2020)
Numerical absorption correction based on gaussian integration over
a multifaceted crystal model
Empirical absorption correction using spherical harmonics,
implemented in SCALE3 ABSPACK scaling algorithm.
;
_exptl_crystal_colour colourless
_exptl_crystal_density_diffrn 1.513
_exptl_crystal_description shapeless
_exptl_crystal_F_000 456
_exptl_crystal_recrystallization_method 'Re-crystallisation from solvent: CHCl3'
_exptl_crystal_size_max 0.281
_exptl_crystal_size_mid 0.271
_exptl_crystal_size_min 0.234
_refine_diff_density_max 1.945
_refine_diff_density_min -0.489
_refine_diff_density_rms 0.227
_refine_ls_extinction_method none
_refine_ls_goodness_of_fit_ref 1.057
_refine_ls_hydrogen_treatment constr
_refine_ls_matrix_type full
_refine_ls_number_parameters 254
_refine_ls_number_reflns 4855
_refine_ls_number_restraints 0
_refine_ls_restrained_S_all 1.057
_refine_ls_R_factor_all 0.1043
_refine_ls_R_factor_gt 0.0858
_refine_ls_shift/su_max 0.000
_refine_ls_shift/su_mean 0.000
_refine_ls_structure_factor_coef Fsqd
_refine_ls_weighting_details 'w=1/[\s^2^(Fo^2^)+(0.1962P)^2^+1.4239P] where P=(Fo^2^+2Fc^2^)/3'
_refine_ls_weighting_scheme calc
_refine_ls_wR_factor_gt 0.2664
_refine_ls_wR_factor_ref 0.2902
_reflns_Friedel_coverage 0.000
_reflns_number_gt 3755
_reflns_number_total 4855
_reflns_threshold_expression 'I > 2\s(I)'
_cod_data_source_file d2ra03910a7.cif
_cod_data_source_block 5b
_cod_database_code 7245340
_shelx_space_group_comment
;
The symmetry employed for this shelxl refinement is uniquely defined
by the following loop, which should always be used as a source of
symmetry information in preference to the above space-group names.
They are only intended as comments.
;
_oxdiff_exptl_absorpt_empirical_full_min 0.718
_oxdiff_exptl_absorpt_empirical_full_max 1.485
_oxdiff_exptl_absorpt_empirical_details
;
Empirical correction (ABSPACK) includes:
- Absorption correction using spherical harmonics
- Frame scaling
;
_shelxl_version_number 2013-4

loop_
_space_group_symop_operation_xyz
'x, y, z'
'-x, -y, -z'

loop_
_atom_site_label
_atom_site_type_symbol
_atom_site_fract_x
_atom_site_fract_y
_atom_site_fract_z
_atom_site_U_iso_or_equiv
_atom_site_adp_type
_atom_site_occupancy
_atom_site_site_symmetry_order
_atom_site_calc_flag
_atom_site_refinement_flags_posn
_atom_site_refinement_flags_adp
_atom_site_refinement_flags_occupancy
_atom_site_disorder_assembly
_atom_site_disorder_group
O5 O 1.1091(3) 0.2037(3) 0.1200(2) 0.0224(6) Uani 1 1 d . . . . .
F3 F 1.1446(4) 0.3533(4) 0.3029(3) 0.0438(8) Uani 1 1 d . . . . .
F2 F 1.3656(4) 0.2331(4) 0.3462(2) 0.0441(8) Uani 1 1 d . . . . .
O6 O 1.3656(4) 0.0773(4) 0.1577(3) 0.0330(8) Uani 1 1 d . . . . .
O4 O 1.1592(4) 0.0309(4) 0.2993(3) 0.0313(8) Uani 1 1 d . . . . .
C14 C 1.2681(5) 0.2822(5) 0.2626(3) 0.0244(9) Uani 1 1 d . . . . .
F4 F 1.3344(4) 0.3819(3) 0.1842(2) 0.0411(8) Uani 1 1 d . . . . .
S1 S 1.22140(11) 0.12992(10) 0.20439(7) 0.0186(3) Uani 1 1 d . . . . .
Si2 Si 0.75358(12) 0.69682(12) 0.32901(8) 0.0155(3) Uani 1 1 d . . . . .
F1 F 0.7266(3) 0.4322(3) 0.55394(18) 0.0225(5) Uani 1 1 d . . . . .
O3 O 0.7497(3) 0.0890(3) 0.1686(2) 0.0193(6) Uani 1 1 d . . . . .
O1 O 0.7787(3) 0.7150(3) 0.1890(2) 0.0167(6) Uani 1 1 d . . . . .
O2 O 0.8143(3) 0.5771(3) 0.0458(2) 0.0198(6) Uani 1 1 d . . . . .
H2 H 0.8297 0.6610 0.0075 0.030 Uiso 1 1 calc R U . . .
N1 N 0.7498(4) 0.3069(4) 0.0535(3) 0.0185(7) Uani 1 1 d . . . . .
H1 H 0.7562 0.4026 0.0330 0.022 Uiso 1 1 calc R U . . .
C3 C 0.7501(4) 0.4914(4) 0.3566(3) 0.0172(7) Uani 1 1 d . . . . .
C4 C 0.7426(4) 0.3849(4) 0.4560(3) 0.0167(7) Uani 1 1 d . . . . .
C11 C 0.7291(4) 0.2126(4) -0.0261(3) 0.0168(7) Uani 1 1 d . . . . .
C5 C 0.7547(5) 0.2342(5) 0.4618(3) 0.0193(8) Uani 1 1 d . . . . .
H5 H 0.7573 0.1648 0.5318 0.023 Uiso 1 1 calc R U . . .
C6 C 0.7629(4) 0.1881(4) 0.3608(3) 0.0183(7) Uani 1 1 d . . . . .
H6 H 0.7679 0.0857 0.3617 0.022 Uiso 1 1 calc R U . . .
C9 C 0.7573(4) 0.2323(4) 0.1562(3) 0.0165(7) Uani 1 1 d . . . . .
C8 C 0.9214(5) 0.7495(5) 0.3878(3) 0.0220(8) Uani 1 1 d . . . . .
H8A H 1.0147 0.6914 0.3666 0.033 Uiso 1 1 calc R U . . .
H8B H 0.9097 0.7297 0.4697 0.033 Uiso 1 1 calc R U . . .
H8C H 0.9286 0.8551 0.3583 0.033 Uiso 1 1 calc R U . . .
C2 C 0.7629(4) 0.4445(4) 0.2538(3) 0.0156(7) Uani 1 1 d . . . . .
C1 C 0.7638(4) 0.2919(4) 0.2573(3) 0.0155(7) Uani 1 1 d . . . . .
C13 C 0.5703(5) 0.2575(5) -0.0764(4) 0.0233(8) Uani 1 1 d . . . . .
H13A H 0.4916 0.2452 -0.0161 0.035 Uiso 1 1 calc R U . . .
H13B H 0.5559 0.1947 -0.1282 0.035 Uiso 1 1 calc R U . . .
H13C H 0.5616 0.3613 -0.1171 0.035 Uiso 1 1 calc R U . . .
C12 C 0.8561(5) 0.2275(5) -0.1158(4) 0.0238(8) Uani 1 1 d . . . . .
H12A H 0.9556 0.1990 -0.0803 0.036 Uiso 1 1 calc R U . . .
H12B H 0.8499 0.3304 -0.1582 0.036 Uiso 1 1 calc R U . . .
H12C H 0.8446 0.1627 -0.1667 0.036 Uiso 1 1 calc R U . . .
C7 C 0.5700(5) 0.8011(5) 0.3624(3) 0.0215(8) Uani 1 1 d . . . . .
H7A H 0.4857 0.7669 0.3304 0.032 Uiso 1 1 calc R U . . .
H7B H 0.5727 0.9069 0.3306 0.032 Uiso 1 1 calc R U . . .
H7C H 0.5545 0.7847 0.4440 0.032 Uiso 1 1 calc R U . . .
C10 C 0.7397(5) 0.0599(4) 0.0558(3) 0.0203(8) Uani 1 1 d . . . . .
H10A H 0.6477 0.0108 0.0516 0.024 Uiso 1 1 calc R U . . .
H10B H 0.8316 -0.0045 0.0377 0.024 Uiso 1 1 calc R U . . .
B1 B 0.7855(5) 0.5848(5) 0.1543(3) 0.0157(8) Uani 1 1 d . . . . .

loop_
_atom_site_aniso_label
_atom_site_aniso_U_11
_atom_site_aniso_U_22
_atom_site_aniso_U_33
_atom_site_aniso_U_23
_atom_site_aniso_U_13
_atom_site_aniso_U_12
O5 0.0294(16) 0.0226(15) 0.0129(13) 0.0034(10) -0.0039(11) -0.0066(12)
F3 0.053(2) 0.0413(18) 0.0437(18) -0.0261(15) 0.0009(14) -0.0002(15)
F2 0.053(2) 0.055(2) 0.0272(15) -0.0072(14) -0.0182(13) -0.0140(16)
O6 0.0335(18) 0.0307(18) 0.0295(17) -0.0029(14) 0.0018(13) 0.0070(14)
O4 0.045(2) 0.0247(16) 0.0200(15) 0.0076(12) -0.0031(13) -0.0117(14)
C14 0.035(2) 0.023(2) 0.0168(19) -0.0034(15) -0.0001(16) -0.0078(17)
F4 0.062(2) 0.0326(16) 0.0324(15) -0.0015(12) -0.0039(13) -0.0270(15)
S1 0.0246(5) 0.0163(5) 0.0132(5) 0.0010(3) -0.0013(3) -0.0033(4)
Si2 0.0178(5) 0.0161(5) 0.0123(5) -0.0016(4) -0.0008(4) -0.0029(4)
F1 0.0320(13) 0.0236(12) 0.0105(11) -0.0013(9) 0.0004(9) -0.0034(10)
O3 0.0287(15) 0.0137(13) 0.0149(13) -0.0004(10) -0.0010(10) -0.0045(11)
O1 0.0204(13) 0.0154(13) 0.0138(13) -0.0008(10) -0.0004(9) -0.0048(10)
O2 0.0309(16) 0.0154(13) 0.0121(13) -0.0004(10) 0.0015(10) -0.0051(11)
N1 0.0272(18) 0.0133(15) 0.0149(16) -0.0025(12) -0.0037(12) -0.0016(13)
C3 0.0167(17) 0.0193(18) 0.0154(18) -0.0021(14) -0.0002(13) -0.0043(14)
C4 0.0172(17) 0.0238(19) 0.0086(16) -0.0023(13) -0.0001(12) -0.0031(14)
C11 0.0208(18) 0.0146(17) 0.0165(17) -0.0057(13) -0.0006(13) -0.0039(14)
C5 0.0209(18) 0.0207(19) 0.0141(17) 0.0013(14) -0.0026(13) -0.0024(14)
C6 0.0224(19) 0.0163(18) 0.0151(18) -0.0009(14) -0.0016(13) -0.0022(14)
C9 0.0139(16) 0.0145(17) 0.0191(18) 0.0003(13) 0.0000(13) -0.0014(13)
C8 0.026(2) 0.023(2) 0.0186(19) -0.0056(15) -0.0013(14) -0.0070(16)
C2 0.0167(17) 0.0157(17) 0.0127(17) -0.0001(13) -0.0009(12) -0.0013(13)
C1 0.0170(17) 0.0157(17) 0.0124(17) 0.0000(13) 0.0002(12) -0.0029(13)
C13 0.023(2) 0.022(2) 0.025(2) -0.0030(16) -0.0044(15) -0.0049(16)
C12 0.023(2) 0.023(2) 0.025(2) -0.0051(16) 0.0079(15) -0.0074(16)
C7 0.023(2) 0.022(2) 0.0179(19) -0.0036(14) 0.0004(14) -0.0016(15)
C10 0.033(2) 0.0134(17) 0.0142(18) -0.0013(13) -0.0019(14) -0.0027(15)
B1 0.0168(19) 0.0137(19) 0.0146(19) 0.0003(14) -0.0019(14) -0.0003(15)

loop_
_atom_type_symbol
_atom_type_description
_atom_type_scat_dispersion_real
_atom_type_scat_dispersion_imag
_atom_type_scat_source
C C 0.0033 0.0016 'International Tables Vol C Tables 4.2.6.8 and 6.1.1.4'
H H 0.0000 0.0000 'International Tables Vol C Tables 4.2.6.8 and 6.1.1.4'
B B 0.0013 0.0007 'International Tables Vol C Tables 4.2.6.8 and 6.1.1.4'
N N 0.0061 0.0033 'International Tables Vol C Tables 4.2.6.8 and 6.1.1.4'
O O 0.0106 0.0060 'International Tables Vol C Tables 4.2.6.8 and 6.1.1.4'
Si Si 0.0817 0.0704 'International Tables Vol C Tables 4.2.6.8 and 6.1.1.4'
F F 0.0171 0.0103 'International Tables Vol C Tables 4.2.6.8 and 6.1.1.4'
S S 0.1246 0.1234 'International Tables Vol C Tables 4.2.6.8 and 6.1.1.4'

loop_
_exptl_crystal_face_index_h
_exptl_crystal_face_index_k
_exptl_crystal_face_index_l
_exptl_crystal_face_perp_dist
0 0 -1 0.1328
0 0 1 0.1083
-1 -5 -2 0.1213
1 5 1 0.1082
5 -3 2 0.0653
-5 3 3 0.1047
-5 -1 1 0.0903
5 2 3 0.1026
1 0 -5 0.1183
-1 5 -1 0.1280
1 -5 2 0.1130

loop_
_geom_angle_atom_site_label_1
_geom_angle_atom_site_label_2
_geom_angle_atom_site_label_3
_geom_angle
_geom_angle_site_symmetry_1
_geom_angle_site_symmetry_3
_geom_angle_publ_flag
F3 C14 F2 107.5(3) . . ?
F3 C14 F4 107.4(4) . . ?
F2 C14 F4 107.5(4) . . ?
F3 C14 S1 112.2(3) . . ?
F2 C14 S1 111.2(3) . . ?
F4 C14 S1 111.0(3) . . ?
O6 S1 O4 116.6(2) . . ?
O6 S1 O5 113.75(18) . . ?
O4 S1 O5 114.16(19) . . ?
O6 S1 C14 103.2(2) . . ?
O4 S1 C14 103.84(19) . . ?
O5 S1 C14 102.89(19) . . ?
O1 Si2 C8 110.26(16) . . ?
O1 Si2 C7 110.57(16) . . ?
C8 Si2 C7 113.39(19) . . ?
O1 Si2 C3 93.63(15) . . ?
C8 Si2 C3 113.14(18) . . ?
C7 Si2 C3 114.16(18) . . ?
C9 O3 C10 107.7(3) . . ?
B1 O1 Si2 114.2(2) . . ?
B1 O2 H2 109.5 . . ?
C9 N1 C11 112.3(3) . . ?
C9 N1 H1 123.8 . . ?
C11 N1 H1 123.8 . . ?
C4 C3 C2 118.4(4) . . ?
C4 C3 Si2 131.6(3) . . ?
C2 C3 Si2 109.9(3) . . ?
F1 C4 C5 118.1(3) . . ?
F1 C4 C3 117.7(3) . . ?
C5 C4 C3 124.2(3) . . ?
N1 C11 C12 109.4(3) . . ?
N1 C11 C13 109.3(3) . . ?
C12 C11 C13 111.9(3) . . ?
N1 C11 C10 99.6(3) . . ?
C12 C11 C10 114.1(3) . . ?
C13 C11 C10 111.7(3) . . ?
C4 C5 C6 117.4(3) . . ?
C4 C5 H5 121.3 . . ?
C6 C5 H5 121.3 . . ?
C5 C6 C1 120.8(4) . . ?
C5 C6 H6 119.6 . . ?
C1 C6 H6 119.6 . . ?
N1 C9 O3 114.3(3) . . ?
N1 C9 C1 126.9(3) . . ?
O3 C9 C1 118.7(3) . . ?
Si2 C8 H8A 109.5 . . ?
Si2 C8 H8B 109.5 . . ?
H8A C8 H8B 109.5 . . ?
Si2 C8 H8C 109.5 . . ?
H8A C8 H8C 109.5 . . ?
H8B C8 H8C 109.5 . . ?
C1 C2 C3 118.3(3) . . ?
C1 C2 B1 133.1(3) . . ?
C3 C2 B1 108.4(3) . . ?
C6 C1 C2 120.7(3) . . ?
C6 C1 C9 116.1(3) . . ?
C2 C1 C9 123.2(3) . . ?
C11 C13 H13A 109.5 . . ?
C11 C13 H13B 109.5 . . ?
H13A C13 H13B 109.5 . . ?
C11 C13 H13C 109.5 . . ?
H13A C13 H13C 109.5 . . ?
H13B C13 H13C 109.5 . . ?
C11 C12 H12A 109.5 . . ?
C11 C12 H12B 109.5 . . ?
H12A C12 H12B 109.5 . . ?
C11 C12 H12C 109.5 . . ?
H12A C12 H12C 109.5 . . ?
H12B C12 H12C 109.5 . . ?
Si2 C7 H7A 109.5 . . ?
Si2 C7 H7B 109.5 . . ?
H7A C7 H7B 109.5 . . ?
Si2 C7 H7C 109.5 . . ?
H7A C7 H7C 109.5 . . ?
H7B C7 H7C 109.5 . . ?
O3 C10 C11 105.8(3) . . ?
O3 C10 H10A 110.6 . . ?
C11 C10 H10A 110.6 . . ?
O3 C10 H10B 110.6 . . ?
C11 C10 H10B 110.6 . . ?
H10A C10 H10B 108.7 . . ?
O2 B1 O1 122.3(3) . . ?
O2 B1 C2 123.9(3) . . ?
O1 B1 C2 113.8(3) . . ?

loop_
_geom_bond_atom_site_label_1
_geom_bond_atom_site_label_2
_geom_bond_distance
_geom_bond_site_symmetry_2
_geom_bond_publ_flag
O5 S1 1.463(3) . ?
F3 C14 1.329(5) . ?
F2 C14 1.336(5) . ?
O6 S1 1.436(3) . ?
O4 S1 1.441(3) . ?
C14 F4 1.342(5) . ?
C14 S1 1.830(4) . ?
Si2 O1 1.689(3) . ?
Si2 C8 1.849(4) . ?
Si2 C7 1.851(4) . ?
Si2 C3 1.875(4) . ?
F1 C4 1.364(4) . ?
O3 C9 1.322(5) . ?
O3 C10 1.477(5) . ?
O1 B1 1.371(5) . ?
O2 B1 1.355(5) . ?
O2 H2 0.8400 . ?
N1 C9 1.293(5) . ?
N1 C11 1.488(5) . ?
N1 H1 0.8800 . ?
C3 C4 1.391(5) . ?
C3 C2 1.418(5) . ?
C4 C5 1.384(6) . ?
C11 C12 1.517(5) . ?
C11 C13 1.531(6) . ?
C11 C10 1.542(5) . ?
C5 C6 1.394(5) . ?
C5 H5 0.9500 . ?
C6 C1 1.410(5) . ?
C6 H6 0.9500 . ?
C9 C1 1.476(5) . ?
C8 H8A 0.9800 . ?
C8 H8B 0.9800 . ?
C8 H8C 0.9800 . ?
C2 C1 1.416(5) . ?
C2 B1 1.599(5) . ?
C13 H13A 0.9800 . ?
C13 H13B 0.9800 . ?
C13 H13C 0.9800 . ?
C12 H12A 0.9800 . ?
C12 H12B 0.9800 . ?
C12 H12C 0.9800 . ?
C7 H7A 0.9800 . ?
C7 H7B 0.9800 . ?
C7 H7C 0.9800 . ?
C10 H10A 0.9900 . ?
C10 H10B 0.9900 . ?

loop_
_exptl_oxdiff_crystal_face_indexfrac_h
_exptl_oxdiff_crystal_face_indexfrac_k
_exptl_oxdiff_crystal_face_indexfrac_l
_exptl_oxdiff_crystal_face_x
_exptl_oxdiff_crystal_face_y
_exptl_oxdiff_crystal_face_z
-0.0001 0.0004 -1.0001 0.0039 -0.0006 0.0594
0.0001 -0.0004 1.0001 -0.0039 0.0006 -0.0594
-1.0033 -5.0033 -1.9918 -0.0967 -0.3685 0.0316
1.0032 5.0037 0.9917 0.1006 0.3679 0.0277
4.9923 -2.9917 2.0263 -0.4958 -0.0649 -0.1292
-4.9919 2.9895 2.9743 0.4765 0.0676 -0.1676
-4.9954 -1.0113 0.9838 0.3398 -0.2053 -0.1126
4.9966 2.0100 3.0142 -0.3192 0.2755 -0.1089
0.9985 0.0043 -4.9968 -0.0566 0.0248 0.3043
-0.9948 5.0004 -1.0160 0.2603 0.3117 0.1315
0.9949 -5.0009 2.0161 -0.2641 -0.3111 -0.1909
